data_7126810
loop_
_publ_author_name
'Li, Fei'
'Shang, Yanbo'
'Niu, Chuang'
'Li, Chao'
'Huang, Xinmin'
'Xu, Guoyong'
'Xuan, Jun'
'Zhou, Hongping'
'Yang, Shangfeng'

_publ_section_title
;
 Potassium salt promoted regioselective three-component coupling synthesis
 of 1,4-asymmetrical [60]fullerene bisadducts with superior electron
 transport properties.
;
_journal_issue 66
_journal_name_full 'Chemical communications (Cambridge, England)'
_journal_page_first 9513
_journal_page_last 9516
_journal_paper_doi 10.1039/d0cc03857a
_journal_volume 56
_journal_year 2020
_chemical_formula_moiety '2(C81 H19 Cl O)'
_chemical_formula_sum 'C H Cl O S'
_chemical_formula_weight 96.53
_space_group_crystal_system triclinic
_space_group_IT_number 2
_space_group_name_Hall '-P 1'
_space_group_name_H-M_alt 'P -1'
_atom_sites_solution_hydrogens geom
_atom_sites_solution_primary dual
_audit_creation_date 2019-12-24
_audit_creation_method
;
Olex2 1.2
(compiled 2018.05.29 svn.r3508 for OlexSys, GUI svn.r5506)
;
_audit_update_record
;
2020-04-05 deposited with the CCDC.	2020-07-02 downloaded from the CCDC.
;
_cell_angle_alpha 76.859(15)
_cell_angle_beta 76.555(14)
_cell_angle_gamma 72.955(13)
_cell_formula_units_Z 1
_cell_length_a 10.0045(17)
_cell_length_b 14.860(3)
_cell_length_c 16.494(3)
_cell_measurement_reflns_used 22165
_cell_measurement_temperature 293(2)
_cell_measurement_theta_max 67.79
_cell_measurement_theta_min 4.56
_cell_volume 2246.5(7)
_computing_molecular_graphics 'Olex2 (Dolomanov et al., 2009)'
_computing_publication_material 'Olex2 (Dolomanov et al., 2009)'
_computing_structure_refinement 'ShelXL (Sheldrick, 2015)'
_computing_structure_solution 'ShelXT (Sheldrick, 2015)'
_diffrn_ambient_temperature 293(2)
_diffrn_measured_fraction_theta_full 0.968
_diffrn_measured_fraction_theta_max 0.968
_diffrn_measurement_device_type 'DECTRIS PILATUS 300K'
_diffrn_measurement_method 'rotation method, \w scans'
_diffrn_radiation_type CuK\a
_diffrn_radiation_wavelength 1.54186
_diffrn_reflns_av_R_equivalents 0.0337
_diffrn_reflns_av_unetI/netI 0.0374
_diffrn_reflns_Laue_measured_fraction_full 0.873
_diffrn_reflns_Laue_measured_fraction_max 0.871
_diffrn_reflns_limit_h_max 11
_diffrn_reflns_limit_h_min -4
_diffrn_reflns_limit_k_max 17
_diffrn_reflns_limit_k_min -15
_diffrn_reflns_limit_l_max 19
_diffrn_reflns_limit_l_min -19
_diffrn_reflns_number 16530
_diffrn_reflns_point_group_measured_fraction_full 0.873
_diffrn_reflns_point_group_measured_fraction_max 0.871
_diffrn_reflns_theta_full 67.686
_diffrn_reflns_theta_max 67.787
_diffrn_reflns_theta_min 4.564
_exptl_absorpt_coefficient_mu 0.517
_exptl_crystal_colour black
_exptl_crystal_density_diffrn 0.071
_exptl_crystal_description needle
_exptl_crystal_F_000 48
_refine_diff_density_max 0.619
_refine_diff_density_min -0.237
_refine_diff_density_rms 0.071
_refine_ls_extinction_method none
_refine_ls_goodness_of_fit_ref 1.019
_refine_ls_hydrogen_treatment constr
_refine_ls_matrix_type full
_refine_ls_number_parameters 749
_refine_ls_number_reflns 7084
_refine_ls_number_restraints 0
_refine_ls_restrained_S_all 1.019
_refine_ls_R_factor_all 0.1175
_refine_ls_R_factor_gt 0.0805
_refine_ls_shift/su_max 0.000
_refine_ls_shift/su_mean 0.000
_refine_ls_structure_factor_coef Fsqd
_refine_ls_weighting_details 'w=1/[\s^2^(Fo^2^)+(0.1474P)^2^+1.3649P] where P=(Fo^2^+2Fc^2^)/3'
_refine_ls_weighting_scheme calc
_refine_ls_wR_factor_gt 0.2039
_refine_ls_wR_factor_ref 0.2378
_reflns_Friedel_coverage 0.000
_reflns_number_gt 4702
_reflns_number_total 7084
_reflns_threshold_expression 'I > 2\s(I)'
_cod_data_source_file d0cc03857a2.cif
_cod_data_source_block 1
_cod_depositor_comments 'Adding full bibliography for 7126810.cif.'
_cod_original_cell_volume 2246.4(7)
_cod_database_code 7126810
_shelx_shelxl_version_number 2016/4
_shelx_space_group_comment
;
The symmetry employed for this shelxl refinement is uniquely defined
by the following loop, which should always be used as a source of
symmetry information in preference to the above space-group names.
They are only intended as comments.
;
_olex2_refinement_description
;
1. Fixed Uiso
 At 1.2 times of:
  All C(H) groups, All C(H,H) groups
 At 1.5 times of:
  All C(H,H,H) groups
2.a Secondary CH2 refined with riding coordinates:
 C00U(H00D,H00E), C018(H01A,H01B)
2.b Aromatic/amide H refined with riding coordinates:
 C008(H008), C00F(H00F), C00R(H00R), C00Y(H00Y), C012(H012), C013(H013),
 C014(H014), C015(H015), C017(H017), C019(H019), C01K(H01K), C022(H022)
2.c Idealised Me refined as rotating group:
 C004(H00A,H00B,H00C)
;
_olex2_submission_special_instructions 'No special instructions were received'

loop_
_space_group_symop_operation_xyz
'x, y, z'
'-x, -y, -z'

loop_
_atom_site_label
_atom_site_type_symbol
_atom_site_fract_x
_atom_site_fract_y
_atom_site_fract_z
_atom_site_U_iso_or_equiv
_atom_site_adp_type
_atom_site_occupancy
_atom_site_site_symmetry_order
_atom_site_calc_flag
_atom_site_refinement_flags_posn
_atom_site_refinement_flags_adp
_atom_site_refinement_flags_occupancy
_atom_site_disorder_assembly
_atom_site_disorder_group
Cl01 Cl 0.87075(13) 0.75341(9) 0.29803(7) 0.0573(3) Uani 1 1 d . . . . .
O002 O 1.0218(3) 0.75196(18) 0.12283(17) 0.0382(6) Uani 1 1 d . . . . .
C004 C 0.9957(4) 0.6523(3) -0.0030(2) 0.0369(9) Uani 1 1 d . . . . .
H00A H 0.954900 0.711267 -0.036997 0.055 Uiso 1 1 calc GR . . . .
H00B H 0.993881 0.599626 -0.026979 0.055 Uiso 1 1 calc GR . . . .
H00C H 1.092105 0.649682 -0.001524 0.055 Uiso 1 1 calc GR . . . .
C005 C 0.9247(4) 0.6977(2) 0.1479(2) 0.0313(8) Uani 1 1 d . . . . .
C006 C 0.5505(4) 0.5145(2) 0.3190(2) 0.0309(8) Uani 1 1 d . . . . .
C007 C 0.6402(4) 0.5113(2) 0.2306(2) 0.0309(8) Uani 1 1 d . . . . .
C008 C 0.7554(4) 0.6319(2) 0.2563(2) 0.0320(8) Uani 1 1 d . . . . .
H008 H 0.705620 0.627170 0.311576 0.038 Uiso 1 1 calc R . . . .
C009 C 0.5433(4) 0.5184(3) 0.1703(2) 0.0363(8) Uani 1 1 d . . . . .
C00A C 0.7366(4) 0.5809(2) 0.2017(2) 0.0317(8) Uani 1 1 d . . . . .
C00B C 0.8480(4) 0.6902(2) 0.2293(2) 0.0306(7) Uani 1 1 d . . . . .
C00C C 0.4070(4) 0.5528(3) 0.3342(3) 0.0377(9) Uani 1 1 d . . . . .
C00D C 0.3984(5) 0.5578(3) 0.1867(3) 0.0438(10) Uani 1 1 d . . . . .
C00E C 0.9060(4) 0.6462(3) 0.0909(2) 0.0349(8) Uani 1 1 d . . . . .
C00F C 0.8128(4) 0.5890(3) 0.1197(3) 0.0373(8) Uani 1 1 d . . . . .
H00F H 0.800431 0.554377 0.082801 0.045 Uiso 1 1 calc R . . . .
C00G C 1.0637(5) 0.9080(3) 0.0913(3) 0.0420(9) Uani 1 1 d . . . . .
C00H C 0.3196(4) 0.5956(3) 0.2651(3) 0.0422(10) Uani 1 1 d . . . . .
C00I C 0.6080(5) 0.4366(3) 0.3822(2) 0.0411(9) Uani 1 1 d . . . . .
C00J C 0.2935(5) 0.1329(3) 0.2784(3) 0.0490(11) Uani 1 1 d . . . . .
C00K C 0.3770(5) 0.7611(3) 0.2281(3) 0.0491(11) Uani 1 1 d . . . . .
C00L C 0.2235(5) 0.1496(3) 0.3627(3) 0.0472(10) Uani 1 1 d . . . . .
C00M C 0.5198(5) 0.0698(3) 0.3291(3) 0.0527(12) Uani 1 1 d . . . . .
C00N C 0.7329(4) 0.4057(3) 0.2423(3) 0.0470(11) Uani 1 1 d . . . . .
C00O C 0.4425(6) 0.0935(3) 0.2624(3) 0.0552(12) Uani 1 1 d . . . . .
C00P C 0.5777(5) 0.4505(3) 0.1141(2) 0.0476(11) Uani 1 1 d . . . . .
C00Q C 0.2359(5) 0.2084(3) 0.2135(3) 0.0534(12) Uani 1 1 d . . . . .
C00R C 1.1772(5) 0.9170(3) 0.0286(3) 0.0472(10) Uani 1 1 d . . . . .
H00R H 1.195202 0.885358 -0.016864 0.057 Uiso 1 1 calc R . . . .
C00S C 0.3009(5) 0.1271(3) 0.4278(3) 0.0539(12) Uani 1 1 d . . . . .
C00T C 0.3257(6) 0.5138(3) 0.4098(3) 0.0552(13) Uani 1 1 d . . . . .
C00U C 0.9649(6) 0.8504(3) 0.0876(4) 0.0591(13) Uani 1 1 d . . . . .
H00D H 0.871528 0.874636 0.119535 0.071 Uiso 1 1 calc R . . . .
H00E H 0.955752 0.855302 0.029384 0.071 Uiso 1 1 calc R . . . .
C00V C 0.4512(6) 0.0861(3) 0.4115(4) 0.0599(13) Uani 1 1 d . . . . .
C00W C 0.1902(4) 0.5518(3) 0.2996(3) 0.0505(11) Uani 1 1 d . . . . .
C00X C 0.2619(6) 0.1939(4) 0.4867(3) 0.0603(13) Uani 1 1 d . . . . .
C00Y C 0.4041(5) 0.8024(3) 0.2891(3) 0.0555(12) Uani 1 1 d . . . . .
H00Y H 0.356060 0.792552 0.344527 0.067 Uiso 1 1 calc R . . . .
C00Z C 0.5214(7) 0.1300(4) 0.1850(4) 0.0686(16) Uani 1 1 d . . . . .
C010 C 0.7262(5) 0.3651(4) 0.3374(5) 0.0741(18) Uani 1 1 d . . . . .
C011 C 0.1197(5) 0.2804(4) 0.2557(4) 0.0632(14) Uani 1 1 d . . . . .
C012 C 1.2650(6) 0.9709(3) 0.0305(4) 0.0607(13) Uani 1 1 d . . . . .
H012 H 1.342885 0.974679 -0.012578 0.073 Uiso 1 1 calc R . . . .
C013 C 0.4526(6) 0.7745(3) 0.1476(4) 0.0633(14) Uani 1 1 d . . . . .
H013 H 0.438442 0.746524 0.106302 0.076 Uiso 1 1 calc R . . . .
C014 C 0.5692(6) 0.8715(3) 0.1883(5) 0.0722(18) Uani 1 1 d . . . . .
H014 H 0.631264 0.910820 0.174421 0.087 Uiso 1 1 calc R . . . .
C015 C 0.5503(7) 0.8298(4) 0.1271(4) 0.0727(16) Uani 1 1 d . . . . .
H015 H 0.602248 0.838284 0.072574 0.087 Uiso 1 1 calc R . . . .
C016 C 0.4516(7) 0.4466(5) 0.0883(3) 0.0719(17) Uani 1 1 d . . . . .
C017 C 0.4980(7) 0.8559(3) 0.2689(4) 0.0688(16) Uani 1 1 d . . . . .
H017 H 0.514551 0.882491 0.310383 0.083 Uiso 1 1 calc R . . . .
C018 C 0.2626(5) 0.7084(3) 0.2525(4) 0.0621(14) Uani 1 1 d . . . . .
H01A H 0.204105 0.728961 0.208981 0.075 Uiso 1 1 calc R . . . .
H01B H 0.202498 0.725954 0.304690 0.075 Uiso 1 1 calc R . . . .
C019 C 1.2375(7) 1.0199(4) 0.0969(4) 0.0702(16) Uani 1 1 d . . . . .
H019 H 1.295786 1.057729 0.098929 0.084 Uiso 1 1 calc R . . . .
C01A C 0.6551(6) 0.0919(3) 0.2994(4) 0.0684(15) Uani 1 1 d . . . . .
C01B C 0.3299(7) 0.5180(3) 0.1399(4) 0.0666(16) Uani 1 1 d . . . . .
C01C C 0.5349(8) 0.2878(5) 0.0853(3) 0.0690(16) Uani 1 1 d . . . . .
C01D C 0.1117(5) 0.2395(4) 0.3546(4) 0.0708(16) Uani 1 1 d . . . . .
C01E C 0.3102(8) 0.3577(6) 0.5110(3) 0.0729(19) Uani 1 1 d . . . . .
C01F C 0.7839(5) 0.2111(4) 0.3023(5) 0.0737(17) Uani 1 1 d . . . . .
C01G C 0.1573(6) 0.2730(5) 0.4712(4) 0.0727(16) Uani 1 1 d . . . . .
C01H C 0.6656(6) 0.1323(3) 0.2055(4) 0.0724(17) Uani 1 1 d . . . . .
C01I C 0.6849(6) 0.3710(4) 0.1251(3) 0.0668(15) Uani 1 1 d . . . . .
C01J C 0.7853(5) 0.2404(5) 0.2195(5) 0.0724(16) Uani 1 1 d . . . . .
C01K C 1.0386(6) 0.9564(4) 0.1575(3) 0.0639(13) Uani 1 1 d . . . . .
H01K H 0.962501 0.951146 0.201485 0.077 Uiso 1 1 calc R . . . .
C01L C 0.6700(7) 0.2384(5) 0.4374(4) 0.0785(18) Uani 1 1 d . . . . .
C01M C 0.5189(7) 0.4061(5) 0.4547(3) 0.0698(17) Uani 1 1 d . . . . .
C01N C 0.7603(5) 0.3462(4) 0.1888(4) 0.0586(13) Uani 1 1 d . . . . .
C01O C 0.1808(6) 0.5122(4) 0.3893(4) 0.0750(18) Uani 1 1 d . . . . .
C01P C 0.1833(10) 0.3699(5) 0.4863(4) 0.107(3) Uani 1 1 d . . . . .
C01Q C 0.5530(8) 0.2943(5) 0.4872(3) 0.080(2) Uani 1 1 d . . . . .
C01R C 0.2913(8) 0.3499(5) 0.1104(3) 0.078(2) Uani 1 1 d . . . . .
C01S C 0.1383(6) 0.5154(4) 0.2484(5) 0.0695(17) Uani 1 1 d . . . . .
C01T C 0.0591(5) 0.4051(5) 0.3773(5) 0.085(2) Uani 1 1 d . . . . .
C01U C 0.5216(7) 0.1240(4) 0.4566(4) 0.0698(16) Uani 1 1 d . . . . .
C01V C 0.3201(7) 0.2409(5) 0.1419(3) 0.0732(17) Uani 1 1 d . . . . .
C01W C 0.6574(8) 0.2790(4) 0.1088(4) 0.083(2) Uani 1 1 d . . . . .
C01X C 0.7496(6) 0.2698(4) 0.3648(4) 0.0719(16) Uani 1 1 d . . . . .
C01Y C 0.0670(5) 0.4368(4) 0.2896(5) 0.0760(19) Uani 1 1 d . . . . .
C01Z C 0.3798(8) 0.4388(5) 0.4692(4) 0.0782(18) Uani 1 1 d . . . . .
C020 C 0.3926(8) 0.1962(6) 0.5089(3) 0.088(2) Uani 1 1 d . . . . .
C021 C 0.2065(6) 0.4988(4) 0.1673(4) 0.0679(15) Uani 1 1 d . . . . .
C022 C 1.1240(8) 1.0118(4) 0.1591(4) 0.0785(17) Uani 1 1 d . . . . .
H022 H 1.104220 1.044960 0.203747 0.094 Uiso 1 1 calc R . . . .
C023 C 0.1795(7) 0.4078(5) 0.1573(5) 0.0766(17) Uani 1 1 d . . . . .
C024 C 0.6427(8) 0.1441(5) 0.4269(5) 0.0805(18) Uani 1 1 d . . . . .
C025 C 0.0955(7) 0.3759(4) 0.2303(5) 0.082(2) Uani 1 1 d . . . . .
C026 C 0.7116(7) 0.1276(4) 0.3483(5) 0.0805(19) Uani 1 1 d . . . . .
C027 C 0.4666(8) 0.2044(5) 0.1263(4) 0.0843(19) Uani 1 1 d . . . . .
C028 C 0.0826(6) 0.3000(4) 0.4070(4) 0.0691(15) Uani 1 1 d . . . . .
C029 C 0.4269(8) 0.3677(5) 0.0778(3) 0.0710(16) Uani 1 1 d . . . . .
C02A C 0.7241(6) 0.2037(4) 0.1687(5) 0.0793(18) Uani 1 1 d . . . . .
C02B C 0.1204(7) 0.4407(5) 0.4271(5) 0.0807(19) Uani 1 1 d . . . . .
C02C C 0.4173(9) 0.2760(6) 0.5177(3) 0.0820(19) Uani 1 1 d . . . . .

loop_
_atom_site_aniso_label
_atom_site_aniso_U_11
_atom_site_aniso_U_22
_atom_site_aniso_U_33
_atom_site_aniso_U_23
_atom_site_aniso_U_13
_atom_site_aniso_U_12
Cl01 0.0678(7) 0.0640(7) 0.0525(6) -0.0168(5) -0.0060(5) -0.0341(6)
O002 0.0377(14) 0.0339(14) 0.0454(15) 0.0004(11) -0.0103(11) -0.0158(11)
C004 0.041(2) 0.054(2) 0.0307(18) -0.0160(16) 0.0098(15) -0.0404(18)
C005 0.0299(18) 0.0281(18) 0.0371(19) 0.0007(15) -0.0064(14) -0.0136(14)
C006 0.0366(19) 0.0283(18) 0.0353(18) -0.0065(14) -0.0037(15) -0.0206(15)
C007 0.0339(18) 0.0241(17) 0.0345(18) -0.0037(14) -0.0054(15) -0.0084(14)
C008 0.0337(19) 0.0306(18) 0.0314(18) -0.0045(14) -0.0009(14) -0.0124(15)
C009 0.052(2) 0.0335(19) 0.0295(18) 0.0017(15) -0.0077(16) -0.0257(17)
C00A 0.0294(18) 0.0281(18) 0.040(2) -0.0054(15) -0.0084(15) -0.0101(14)
C00B 0.0321(18) 0.0280(17) 0.0328(18) -0.0033(14) -0.0106(14) -0.0068(14)
C00C 0.039(2) 0.0267(18) 0.052(2) -0.0208(17) 0.0002(17) -0.0122(15)
C00D 0.052(2) 0.034(2) 0.054(2) 0.0069(18) -0.027(2) -0.0215(18)
C00E 0.0371(19) 0.040(2) 0.0293(18) -0.0084(15) -0.0010(15) -0.0139(16)
C00F 0.038(2) 0.039(2) 0.044(2) -0.0155(17) -0.0028(16) -0.0193(16)
C00G 0.050(2) 0.0293(19) 0.047(2) 0.0002(17) -0.0115(19) -0.0141(17)
C00H 0.034(2) 0.0218(18) 0.072(3) -0.0040(18) -0.0153(19) -0.0066(15)
C00I 0.056(2) 0.049(2) 0.0327(19) -0.0072(17) -0.0165(17) -0.030(2)
C00J 0.058(3) 0.037(2) 0.064(3) -0.018(2) -0.010(2) -0.024(2)
C00K 0.049(2) 0.0224(19) 0.076(3) -0.0054(19) -0.024(2) -0.0018(17)
C00L 0.052(2) 0.037(2) 0.062(3) -0.0038(19) -0.006(2) -0.033(2)
C00M 0.053(3) 0.0191(18) 0.081(3) -0.008(2) -0.008(2) -0.0042(17)
C00N 0.0234(18) 0.037(2) 0.075(3) -0.010(2) 0.0040(18) -0.0097(16)
C00O 0.077(3) 0.031(2) 0.068(3) -0.022(2) -0.004(3) -0.025(2)
C00P 0.065(3) 0.055(3) 0.0287(19) -0.0017(18) 0.0033(18) -0.037(2)
C00Q 0.073(3) 0.053(3) 0.057(3) -0.013(2) -0.022(2) -0.039(2)
C00R 0.054(3) 0.038(2) 0.049(2) -0.0095(18) -0.004(2) -0.0137(19)
C00S 0.062(3) 0.049(3) 0.057(3) 0.002(2) -0.001(2) -0.037(2)
C00T 0.075(3) 0.041(2) 0.055(3) -0.028(2) 0.021(2) -0.032(2)
C00U 0.063(3) 0.040(2) 0.079(3) 0.015(2) -0.026(3) -0.028(2)
C00V 0.073(3) 0.029(2) 0.081(4) 0.014(2) -0.027(3) -0.025(2)
C00W 0.032(2) 0.033(2) 0.087(3) -0.014(2) -0.013(2) -0.0022(17)
C00X 0.082(4) 0.067(3) 0.045(2) 0.008(2) -0.010(2) -0.052(3)
C00Y 0.064(3) 0.033(2) 0.071(3) -0.006(2) -0.020(2) -0.009(2)
C00Z 0.106(4) 0.039(3) 0.070(3) -0.035(3) 0.008(3) -0.033(3)
C010 0.051(3) 0.053(3) 0.133(5) 0.013(3) -0.059(3) -0.024(2)
C011 0.048(3) 0.055(3) 0.100(4) -0.012(3) -0.030(3) -0.021(2)
C012 0.062(3) 0.043(2) 0.078(3) 0.004(2) -0.013(3) -0.026(2)
C013 0.082(4) 0.038(2) 0.074(4) -0.002(2) -0.037(3) -0.008(2)
C014 0.050(3) 0.031(2) 0.134(6) 0.001(3) -0.023(3) -0.016(2)
C015 0.084(4) 0.037(3) 0.079(4) 0.007(3) -0.001(3) -0.011(3)
C016 0.110(4) 0.095(4) 0.024(2) 0.013(2) -0.021(2) -0.057(4)
C017 0.084(4) 0.038(3) 0.097(4) -0.012(3) -0.048(4) -0.010(3)
C018 0.041(2) 0.025(2) 0.123(5) -0.013(2) -0.025(3) -0.0026(17)
C019 0.081(4) 0.046(3) 0.101(4) -0.010(3) -0.043(4) -0.025(3)
C01A 0.058(3) 0.025(2) 0.115(5) -0.017(3) -0.019(3) 0.004(2)
C01B 0.096(4) 0.039(2) 0.085(4) 0.018(2) -0.067(3) -0.029(3)
C01C 0.091(4) 0.099(5) 0.037(2) -0.032(3) 0.006(3) -0.051(4)
C01D 0.040(3) 0.067(3) 0.118(5) -0.024(3) 0.000(3) -0.036(2)
C01E 0.089(4) 0.120(6) 0.034(2) -0.035(3) 0.013(3) -0.066(4)
C01F 0.033(2) 0.065(3) 0.122(6) -0.026(4) -0.030(3) 0.008(2)
C01G 0.065(3) 0.082(4) 0.057(3) -0.001(3) 0.022(3) -0.031(3)
C01H 0.072(3) 0.035(2) 0.099(4) -0.033(3) 0.025(3) -0.012(2)
C01I 0.050(3) 0.075(4) 0.060(3) -0.004(3) 0.018(2) -0.021(3)
C01J 0.029(2) 0.079(4) 0.100(5) -0.031(3) -0.002(3) 0.003(2)
C01K 0.077(3) 0.058(3) 0.053(3) -0.017(2) 0.009(2) -0.021(3)
C01L 0.086(4) 0.091(4) 0.067(4) 0.005(3) -0.060(4) -0.013(3)
C01M 0.103(5) 0.103(4) 0.038(2) -0.018(3) -0.011(3) -0.077(4)
C01N 0.044(2) 0.062(3) 0.073(3) -0.026(3) 0.010(2) -0.024(2)
C01O 0.066(3) 0.042(3) 0.098(4) -0.042(3) 0.041(3) -0.006(2)
C01P 0.123(6) 0.090(5) 0.050(3) -0.008(3) 0.052(4) 0.004(4)
C01Q 0.119(5) 0.115(5) 0.035(2) 0.019(3) -0.042(3) -0.077(4)
C01R 0.115(5) 0.102(5) 0.047(3) 0.014(3) -0.050(3) -0.068(4)
C01S 0.050(3) 0.044(3) 0.124(5) -0.022(3) -0.047(3) 0.003(2)
C01T 0.025(2) 0.088(4) 0.122(6) -0.017(4) 0.020(3) -0.011(2)
C01U 0.108(5) 0.044(3) 0.070(3) 0.021(2) -0.050(3) -0.035(3)
C01V 0.084(4) 0.108(5) 0.060(3) -0.045(3) 0.003(3) -0.063(4)
C01W 0.089(4) 0.068(4) 0.051(3) -0.017(3) 0.029(3) 0.013(3)
C01X 0.065(3) 0.058(3) 0.100(5) 0.007(3) -0.045(3) -0.018(3)
C01Y 0.033(2) 0.062(3) 0.142(6) -0.041(4) -0.032(3) 0.006(2)
C01Z 0.091(5) 0.094(5) 0.066(4) -0.050(4) -0.005(3) -0.028(4)
C020 0.130(6) 0.108(5) 0.038(3) 0.035(3) -0.028(3) -0.073(5)
C021 0.065(3) 0.053(3) 0.086(4) 0.007(3) -0.035(3) -0.013(3)
C022 0.105(5) 0.068(4) 0.077(4) -0.034(3) -0.013(4) -0.029(3)
C023 0.071(4) 0.088(4) 0.084(4) -0.011(4) -0.055(4) -0.012(3)
C024 0.087(4) 0.065(4) 0.091(5) 0.027(3) -0.047(4) -0.027(3)
C025 0.069(4) 0.064(4) 0.130(6) 0.002(4) -0.061(4) -0.021(3)
C026 0.071(4) 0.044(3) 0.128(6) -0.012(3) -0.047(4) 0.004(3)
C027 0.115(5) 0.073(4) 0.074(4) -0.048(3) -0.021(4) -0.005(4)
C028 0.057(3) 0.078(4) 0.078(4) -0.025(3) 0.011(3) -0.036(3)
C029 0.106(5) 0.079(4) 0.041(3) -0.006(3) -0.017(3) -0.043(4)
C02A 0.065(3) 0.062(3) 0.097(4) -0.037(3) 0.022(3) -0.007(3)
C02B 0.066(3) 0.068(4) 0.100(5) -0.034(4) 0.028(3) -0.021(3)
C02C 0.124(6) 0.099(5) 0.036(3) 0.011(3) -0.030(3) -0.054(5)

loop_
_atom_type_symbol
_atom_type_description
_atom_type_scat_dispersion_real
_atom_type_scat_dispersion_imag
_atom_type_scat_source
C C 0.0181 0.0091 'International Tables Vol C Tables 4.2.6.8 and 6.1.1.4'
O O 0.0492 0.0322 'International Tables Vol C Tables 4.2.6.8 and 6.1.1.4'
S S 0.3331 0.5567 'International Tables Vol C Tables 4.2.6.8 and 6.1.1.4'
Cl Cl 0.3639 0.7018 'International Tables Vol C Tables 4.2.6.8 and 6.1.1.4'
H H 0.0000 0.0000 'International Tables Vol C Tables 4.2.6.8 and 6.1.1.4'

loop_
_geom_angle_atom_site_label_1
_geom_angle_atom_site_label_2
_geom_angle_atom_site_label_3
_geom_angle
_geom_angle_site_symmetry_1
_geom_angle_site_symmetry_3
_geom_angle_publ_flag
C005 O002 C00U 114.7(3) . . ?
O002 C005 C00B 120.7(3) . . ?
O002 C005 C00E 119.9(3) . . ?
C00B C005 C00E 119.4(3) . . ?
C00C C006 C007 123.9(3) . . ?
C00C C006 C00I 116.6(3) . . ?
C00I C006 C007 113.1(3) . . ?
C006 C007 C00A 115.4(3) . . ?
C006 C007 C00N 100.7(3) . . ?
C009 C007 C006 108.0(3) . . ?
C009 C007 C00A 114.8(3) . . ?
C009 C007 C00N 106.7(3) . . ?
C00A C007 C00N 110.0(3) . . ?
C00A C008 C00B 120.3(3) . . ?
C00D C009 C007 122.9(3) . . ?
C00D C009 C00P 110.7(4) . . ?
C00P C009 C007 120.9(4) . . ?
C008 C00A C007 121.8(3) . . ?
C008 C00A C00F 118.6(3) . . ?
C00F C00A C007 119.5(3) . . ?
C005 C00B Cl01 119.1(3) . . ?
C005 C00B C008 121.0(3) . . ?
C008 C00B Cl01 119.9(3) . . ?
C006 C00C C00H 123.5(4) . . ?
C006 C00C C00T 118.3(4) . . ?
C00T C00C C00H 111.6(4) . . ?
C009 C00D C00H 124.7(3) . . ?
C009 C00D C01B 108.9(4) . . ?
C01B C00D C00H 120.8(4) . . ?
C005 C00E C004 120.2(3) . . ?
C00F C00E C004 121.6(3) . . ?
C00F C00E C005 118.2(3) . . ?
C00E C00F C00A 122.5(3) . . ?
C00R C00G C00U 121.7(4) . . ?
C00R C00G C01K 117.8(4) . . ?
C01K C00G C00U 120.5(4) . . ?
C00C C00H C00W 101.7(3) . . ?
C00C C00H C018 114.6(4) . . ?
C00D C00H C00C 109.0(3) . . ?
C00D C00H C00W 108.1(3) . . ?
C00D C00H C018 114.4(4) . . ?
C00W C00H C018 108.1(3) . . ?
C006 C00I C010 108.3(4) . . ?
C01M C00I C006 120.0(5) . . ?
C01M C00I C010 120.6(5) . . ?
C00L C00J C00Q 112.3(4) . . ?
C00O C00J C00L 119.3(4) . . ?
C00O C00J C00Q 116.2(4) . . ?
C00Y C00K C018 119.0(5) . . ?
C013 C00K C00Y 118.0(4) . . ?
C013 C00K C018 122.9(5) . . ?
C00J C00L C01D 107.8(4) . . ?
C00S C00L C00J 120.6(4) . . ?
C00S C00L C01D 119.5(4) . . ?
C00O C00M C00V 121.0(4) . . ?
C00O C00M C01A 110.5(5) . . ?
C00V C00M C01A 116.5(5) . . ?
C010 C00N C007 109.4(4) . . ?
C01N C00N C007 125.7(5) . . ?
C01N C00N C010 118.9(4) . . ?
C00J C00O C00Z 117.9(5) . . ?
C00M C00O C00J 119.7(4) . . ?
C00M C00O C00Z 111.4(5) . . ?
C009 C00P C016 110.7(5) . . ?
C01I C00P C009 119.1(4) . . ?
C01I C00P C016 120.5(5) . . ?
C00J C00Q C011 108.3(4) . . ?
C01V C00Q C00J 122.0(5) . . ?
C01V C00Q C011 117.7(5) . . ?
C012 C00R C00G 122.1(4) . . ?
C00L C00S C00V 119.8(5) . . ?
C00L C00S C00X 117.0(5) . . ?
C00V C00S C00X 111.9(4) . . ?
C00C C00T C01O 108.3(5) . . ?
C01Z C00T C00C 125.2(5) . . ?
C01Z C00T C01O 115.0(4) . . ?
O002 C00U C00G 108.8(4) . . ?
C00M C00V C00S 119.6(5) . . ?
C00M C00V C01U 117.2(5) . . ?
C01U C00V C00S 110.5(5) . . ?
C01O C00W C00H 111.6(4) . . ?
C01S C00W C00H 121.1(5) . . ?
C01S C00W C01O 120.6(5) . . ?
C01G C00X C00S 116.6(5) . . ?
C01G C00X C020 122.7(5) . . ?
C020 C00X C00S 106.8(6) . . ?
C017 C00Y C00K 121.2(5) . . ?
C00O C00Z C01H 106.4(5) . . ?
C027 C00Z C00O 125.2(6) . . ?
C027 C00Z C01H 115.2(5) . . ?
C00I C010 C00N 105.5(4) . . ?
C01X C010 C00I 122.4(6) . . ?
C01X C010 C00N 120.1(6) . . ?
C00Q C011 C01D 104.8(4) . . ?
C025 C011 C00Q 124.7(6) . . ?
C025 C011 C01D 118.0(6) . . ?
C00R C012 C019 119.5(5) . . ?
C00K C013 C015 120.5(5) . . ?
C017 C014 C015 120.5(5) . . ?
C014 C015 C013 119.3(6) . . ?
C00P C016 C01B 102.6(4) . . ?
C029 C016 C00P 124.6(6) . . ?
C029 C016 C01B 119.1(5) . . ?
C00Y C017 C014 120.4(5) . . ?
C00K C018 C00H 114.4(3) . . ?
C022 C019 C012 118.6(5) . . ?
C00M C01A C01H 107.7(5) . . ?
C026 C01A C00M 121.0(6) . . ?
C026 C01A C01H 119.6(6) . . ?
C00D C01B C016 106.9(4) . . ?
C021 C01B C00D 124.6(6) . . ?
C021 C01B C016 118.5(5) . . ?
C01W C01C C027 114.0(6) . . ?
C01W C01C C029 126.9(6) . . ?
C029 C01C C027 106.6(6) . . ?
C00L C01D C011 106.8(5) . . ?
C028 C01D C00L 122.0(6) . . ?
C028 C01D C011 118.7(5) . . ?
C01P C01E C01Z 112.5(7) . . ?
C02C C01E C01P 127.2(6) . . ?
C02C C01E C01Z 106.7(6) . . ?
C01J C01F C01X 126.6(6) . . ?
C01J C01F C026 118.2(6) . . ?
C01X C01F C026 102.6(6) . . ?
C00X C01G C01P 114.8(6) . . ?
C00X C01G C028 128.6(6) . . ?
C028 C01G C01P 105.8(6) . . ?
C01A C01H C00Z 104.0(4) . . ?
C02A C01H C00Z 120.4(6) . . ?
C02A C01H C01A 122.9(6) . . ?
C00P C01I C01N 125.1(5) . . ?
C00P C01I C01W 114.4(5) . . ?
C01N C01I C01W 108.6(5) . . ?
C01F C01J C01N 116.3(6) . . ?
C01F C01J C02A 125.3(6) . . ?
C02A C01J C01N 107.4(6) . . ?
C022 C01K C00G 120.6(5) . . ?
C01Q C01L C024 113.2(6) . . ?
C01X C01L C01Q 127.1(6) . . ?
C01X C01L C024 107.2(6) . . ?
C00I C01M C01Q 115.7(6) . . ?
C01Z C01M C00I 124.6(6) . . ?
C01Z C01M C01Q 107.0(5) . . ?
C00N C01N C01I 118.2(5) . . ?
C00N C01N C01J 120.8(5) . . ?
C01I C01N C01J 108.8(5) . . ?
C00W C01O C00T 104.1(4) . . ?
C02B C01O C00T 120.4(6) . . ?
C02B C01O C00W 123.6(6) . . ?
C01E C01P C01G 114.3(6) . . ?
C01E C01P C02B 128.5(8) . . ?
C02B C01P C01G 104.8(8) . . ?
C01L C01Q C01M 115.6(5) . . ?
C02C C01Q C01L 126.0(6) . . ?
C02C C01Q C01M 104.0(6) . . ?
C023 C01R C01V 117.0(5) . . ?
C023 C01R C029 125.0(6) . . ?
C029 C01R C01V 105.4(6) . . ?
C00W C01S C01Y 116.8(6) . . ?
C00W C01S C021 124.6(5) . . ?
C021 C01S C01Y 108.0(5) . . ?
C01Y C01T C028 116.4(6) . . ?
C02B C01T C01Y 123.0(6) . . ?
C02B C01T C028 108.0(7) . . ?
C00V C01U C020 103.9(5) . . ?
C024 C01U C00V 124.2(7) . . ?
C024 C01U C020 120.6(6) . . ?
C00Q C01V C01R 118.2(5) . . ?
C00Q C01V C027 122.4(7) . . ?
C027 C01V C01R 106.7(5) . . ?
C01C C01W C01I 117.4(5) . . ?
C01C C01W C02A 126.6(7) . . ?
C02A C01W C01I 104.6(6) . . ?
C010 C01X C01F 117.0(6) . . ?
C01L C01X C010 118.3(7) . . ?
C01L C01X C01F 114.4(6) . . ?
C01T C01Y C01S 118.6(5) . . ?
C025 C01Y C01S 106.8(7) . . ?
C025 C01Y C01T 124.0(6) . . ?
C00T C01Z C01E 123.9(6) . . ?
C01M C01Z C00T 115.1(6) . . ?
C01M C01Z C01E 110.2(6) . . ?
C00X C020 C01U 106.9(5) . . ?
C02C C020 C00X 122.7(7) . . ?
C02C C020 C01U 117.1(6) . . ?
C01B C021 C01S 117.1(5) . . ?
C01B C021 C023 122.3(6) . . ?
C01S C021 C023 106.6(5) . . ?
C019 C022 C01K 121.5(5) . . ?
C01R C023 C021 115.1(6) . . ?
C025 C023 C01R 125.2(6) . . ?
C025 C023 C021 108.1(6) . . ?
C01U C024 C01L 121.8(7) . . ?
C01U C024 C026 119.6(7) . . ?
C026 C024 C01L 106.3(6) . . ?
C011 C025 C01Y 120.5(7) . . ?
C011 C025 C023 117.0(7) . . ?
C023 C025 C01Y 110.5(6) . . ?
C01A C026 C01F 116.3(7) . . ?
C01A C026 C024 121.5(7) . . ?
C024 C026 C01F 109.5(5) . . ?
C00Z C027 C01C 123.6(6) . . ?
C00Z C027 C01V 116.1(7) . . ?
C01V C027 C01C 108.2(6) . . ?
C01D C028 C01G 116.1(6) . . ?
C01D C028 C01T 122.3(6) . . ?
C01G C028 C01T 109.4(6) . . ?
C016 C029 C01C 115.9(6) . . ?
C016 C029 C01R 119.7(7) . . ?
C01C C029 C01R 113.1(6) . . ?
C01H C02A C01J 117.6(7) . . ?
C01H C02A C01W 120.2(7) . . ?
C01J C02A C01W 110.6(6) . . ?
C01O C02B C01P 119.6(8) . . ?
C01O C02B C01T 117.3(7) . . ?
C01P C02B C01T 112.0(7) . . ?
C01E C02C C01Q 112.0(6) . . ?
C020 C02C C01E 117.8(7) . . ?
C020 C02C C01Q 121.0(8) . . ?

loop_
_geom_bond_atom_site_label_1
_geom_bond_atom_site_label_2
_geom_bond_distance
_geom_bond_site_symmetry_2
_geom_bond_publ_flag
Cl01 C00B 1.716(4) . ?
O002 C005 1.374(4) . ?
O002 C00U 1.442(5) . ?
C004 C00E 1.598(5) . ?
C005 C00B 1.381(5) . ?
C005 C00E 1.412(5) . ?
C006 C007 1.527(5) . ?
C006 C00C 1.366(5) . ?
C006 C00I 1.448(6) . ?
C007 C009 1.510(5) . ?
C007 C00A 1.540(5) . ?
C007 C00N 1.566(5) . ?
C008 C00A 1.377(5) . ?
C008 C00B 1.382(5) . ?
C009 C00D 1.382(6) . ?
C009 C00P 1.439(6) . ?
C00A C00F 1.386(5) . ?
C00C C00H 1.509(6) . ?
C00C C00T 1.424(6) . ?
C00D C00H 1.485(7) . ?
C00D C01B 1.453(6) . ?
C00E C00F 1.376(5) . ?
C00G C00R 1.363(6) . ?
C00G C00U 1.504(6) . ?
C00G C01K 1.377(7) . ?
C00H C00W 1.552(6) . ?
C00H C018 1.586(5) . ?
C00I C010 1.513(8) . ?
C00I C01M 1.386(7) . ?
C00J C00L 1.444(7) . ?
C00J C00O 1.418(7) . ?
C00J C00Q 1.448(7) . ?
C00K C00Y 1.403(7) . ?
C00K C013 1.370(8) . ?
C00K C018 1.501(6) . ?
C00L C00S 1.392(7) . ?
C00L C01D 1.471(7) . ?
C00M C00O 1.411(7) . ?
C00M C00V 1.413(8) . ?
C00M C01A 1.435(7) . ?
C00N C010 1.540(8) . ?
C00N C01N 1.318(7) . ?
C00O C00Z 1.420(7) . ?
C00P C016 1.442(7) . ?
C00P C01I 1.353(8) . ?
C00Q C011 1.487(8) . ?
C00Q C01V 1.363(7) . ?
C00R C012 1.359(7) . ?
C00S C00V 1.434(8) . ?
C00S C00X 1.455(8) . ?
C00T C01O 1.571(9) . ?
C00T C01Z 1.375(9) . ?
C00V C01U 1.426(7) . ?
C00W C01O 1.455(8) . ?
C00W C01S 1.360(7) . ?
C00X C01G 1.344(9) . ?
C00X C020 1.449(9) . ?
C00Y C017 1.340(8) . ?
C00Z C01H 1.567(9) . ?
C00Z C027 1.366(9) . ?
C010 C01X 1.353(8) . ?
C011 C01D 1.597(9) . ?
C011 C025 1.351(8) . ?
C012 C019 1.384(8) . ?
C013 C015 1.391(8) . ?
C014 C015 1.371(9) . ?
C014 C017 1.359(9) . ?
C016 C01B 1.582(10) . ?
C016 C029 1.321(8) . ?
C019 C022 1.356(9) . ?
C01A C01H 1.520(9) . ?
C01A C026 1.353(9) . ?
C01B C021 1.303(8) . ?
C01C C01W 1.333(10) . ?
C01C C027 1.536(10) . ?
C01C C029 1.355(10) . ?
C01D C028 1.312(8) . ?
C01E C01P 1.372(11) . ?
C01E C01Z 1.518(9) . ?
C01E C02C 1.366(10) . ?
C01F C01J 1.334(10) . ?
C01F C01X 1.418(9) . ?
C01F C026 1.575(10) . ?
C01G C01P 1.617(11) . ?
C01G C028 1.358(9) . ?
C01H C02A 1.321(8) . ?
C01I C01N 1.356(8) . ?
C01I C01W 1.561(10) . ?
C01J C01N 1.502(9) . ?
C01J C02A 1.420(9) . ?
C01K C022 1.356(8) . ?
C01L C01Q 1.424(10) . ?
C01L C01X 1.344(10) . ?
C01L C024 1.556(10) . ?
C01M C01Q 1.585(10) . ?
C01M C01Z 1.316(9) . ?
C01O C02B 1.336(8) . ?
C01P C02B 1.374(11) . ?
C01Q C02C 1.417(10) . ?
C01R C01V 1.546(10) . ?
C01R C023 1.387(10) . ?
C01R C029 1.416(9) . ?
C01S C01Y 1.496(9) . ?
C01S C021 1.393(9) . ?
C01T C01Y 1.406(10) . ?
C01T C028 1.492(9) . ?
C01T C02B 1.398(10) . ?
C01U C020 1.628(11) . ?
C01U C024 1.291(9) . ?
C01V C027 1.389(9) . ?
C01W C02A 1.428(10) . ?
C01Y C025 1.406(10) . ?
C020 C02C 1.324(10) . ?
C021 C023 1.506(9) . ?
C023 C025 1.373(10) . ?
C024 C026 1.358(10) . ?

loop_
_smtbx_masks_void_nr
_smtbx_masks_void_average_x
_smtbx_masks_void_average_y
_smtbx_masks_void_average_z
_smtbx_masks_void_volume
_smtbx_masks_void_count_electrons
_smtbx_masks_void_content
1 0.000 0.000 0.500 174.3 38.2 ?
2 0.423 0.322 0.299 24.0 0.0 ?
3 0.577 0.678 0.701 24.0 0.0 ?
